data_7155055
loop_
_publ_author_name
'Kuznetsov, N. Yu'
'Tikhov, R. M.'
'Godovikov, I. A.'
'Khrustalev, V. N.'
'Bubnov, Yu N.'

_publ_section_title
;
 New enolate-carbodiimide rearrangement in the concise synthesis of
 6-amino-2,3-dihydro-4-pyridinones from homoallylamines.
;
_journal_issue 18
_journal_name_full 'Organic &amp; biomolecular chemistry'
_journal_page_first 4283
_journal_page_last 4298
_journal_paper_doi 10.1039/c6ob00293e
_journal_volume 14
_journal_year 2016
_chemical_absolute_configuration ad
_chemical_formula_moiety 'C20 H19 Cl N2 O'
_chemical_formula_sum 'C20 H19 Cl N2 O'
_chemical_formula_weight 338.82
_chemical_name_systematic
; 
 ? 
;
_space_group_IT_number 19
_symmetry_cell_setting orthorhombic
_symmetry_space_group_name_Hall 'P 2ac 2ab'
_symmetry_space_group_name_H-M 'P 21 21 21'
_atom_sites_solution_hydrogens difmap
_atom_sites_solution_primary direct
_atom_sites_solution_secondary difmap
_audit_creation_method SHELXL-97
_audit_update_record
;
2015-12-02 deposited with the CCDC.
2016-04-01 downloaded from the CCDC.
;
_cell_angle_alpha 90.00
_cell_angle_beta 90.00
_cell_angle_gamma 90.00
_cell_formula_units_Z 4
_cell_length_a 6.684(2)
_cell_length_b 11.847(4)
_cell_length_c 22.594(7)
_cell_measurement_reflns_used 925
_cell_measurement_temperature 100(2)
_cell_measurement_theta_max 18.46
_cell_measurement_theta_min 2.49
_cell_volume 1789.1(10)
_computing_cell_refinement 'SAINT, (Bruker, 2001)'
_computing_data_collection 'APEX2 (Bruker, 2005)'
_computing_data_reduction 'SAINT, (Bruker, 2001)'
_computing_molecular_graphics 'SHELXTL (Sheldrick, 2008)'
_computing_publication_material 'SHELXTL (Sheldrick, 2008)'
_computing_structure_refinement 'SHELXTL (Sheldrick, 2008)'
_computing_structure_solution 'SHELXTL (Sheldrick, 2008)'
_diffrn_ambient_temperature 100(2)
_diffrn_measured_fraction_theta_full 0.997
_diffrn_measured_fraction_theta_max 0.997
_diffrn_measurement_device_type 'Bruker APEX-II CCD'
_diffrn_measurement_method '\f and \w scans'
_diffrn_radiation_monochromator graphite
_diffrn_radiation_source 'fine-focus sealed tube'
_diffrn_radiation_type MoK\a
_diffrn_radiation_wavelength 0.71073
_diffrn_reflns_av_R_equivalents 0.0652
_diffrn_reflns_av_sigmaI/netI 0.1550
_diffrn_reflns_limit_h_max 8
_diffrn_reflns_limit_h_min -8
_diffrn_reflns_limit_k_max 14
_diffrn_reflns_limit_k_min -14
_diffrn_reflns_limit_l_max 27
_diffrn_reflns_limit_l_min -27
_diffrn_reflns_number 17046
_diffrn_reflns_theta_full 26.08
_diffrn_reflns_theta_max 26.08
_diffrn_reflns_theta_min 1.80
_exptl_absorpt_coefficient_mu 0.222
_exptl_absorpt_correction_T_max 0.957
_exptl_absorpt_correction_T_min 0.941
_exptl_absorpt_correction_type multi-scan
_exptl_absorpt_process_details 'SADABS (Sheldrick, 2003)'
_exptl_crystal_colour colourless
_exptl_crystal_density_diffrn 1.258
_exptl_crystal_density_method 'not measured'
_exptl_crystal_description prism
_exptl_crystal_F_000 712
_exptl_crystal_size_max 0.28
_exptl_crystal_size_mid 0.26
_exptl_crystal_size_min 0.20
_refine_diff_density_max 0.418
_refine_diff_density_min -0.369
_refine_diff_density_rms 0.061
_refine_ls_abs_structure_details 'Flack H D (1983), Acta Cryst. A39, 876-881'
_refine_ls_abs_structure_Flack 0.10(14)
_refine_ls_extinction_method none
_refine_ls_goodness_of_fit_ref 1.000
_refine_ls_hydrogen_treatment constr
_refine_ls_matrix_type full
_refine_ls_number_parameters 217
_refine_ls_number_reflns 3541
_refine_ls_number_restraints 0
_refine_ls_restrained_S_all 1.000
_refine_ls_R_factor_all 0.1784
_refine_ls_R_factor_gt 0.0608
_refine_ls_shift/su_max 0.000
_refine_ls_shift/su_mean 0.000
_refine_ls_structure_factor_coef Fsqd
_refine_ls_weighting_details 'calc w=1/[\s^2^(Fo^2^)+(0.052P)^2^] where P=(Fo^2^+2Fc^2^)/3'
_refine_ls_weighting_scheme calc
_refine_ls_wR_factor_gt 0.1131
_refine_ls_wR_factor_ref 0.1498
_reflns_number_gt 1680
_reflns_number_total 3541
_reflns_threshold_expression I>2\s(I)
_cod_data_source_file c6ob00293e2.cif
_cod_data_source_block NK3
_cod_depositor_comments
;
The following automatic conversions were performed:

'_symmetry_cell_setting' value 'Orthorhombic' changed to
'orthorhombic' according to
/usr/data/users/saulius/crontab/automatic-downloads/rss-feeds/RSC/lib/dictionaries/cif_core.dic
dictionary named 'cif_core.dic' version 2.4.2 from 2011-04-26.

Automatic conversion script
Id: cif_fix_values 4268 2015-11-12 08:31:59Z antanas 

 Adding full bibliography for 7155054--7155055.cif.
;
_cod_original_cell_volume 1789.1(9)
_cod_database_code 7155055

loop_
_symmetry_equiv_pos_as_xyz
'x, y, z'
'-x+1/2, -y, z+1/2'
'-x, y+1/2, -z+1/2'
'x+1/2, -y+1/2, -z'

loop_
_atom_site_label
_atom_site_type_symbol
_atom_site_fract_x
_atom_site_fract_y
_atom_site_fract_z
_atom_site_U_iso_or_equiv
_atom_site_adp_type
_atom_site_occupancy
_atom_site_symmetry_multiplicity
_atom_site_calc_flag
_atom_site_refinement_flags
Cl1 Cl 0.93944(16) 0.71471(10) 0.74244(5) 0.0671(3) Uani 1 1 d .
O1 O 0.0129(3) 0.6423(2) 0.57730(11) 0.0449(7) Uani 1 1 d .
N1 N 0.6142(4) 0.6341(2) 0.55308(11) 0.0278(7) Uani 1 1 d .
H1N H 0.7473 0.6178 0.5505 0.033 Uiso 1 1 d R
N2 N 0.6736(4) 0.7321(2) 0.63849(12) 0.0351(8) Uani 1 1 d .
H2N H 0.7953 0.6980 0.6318 0.042 Uiso 1 1 d R
C2 C 0.5380(5) 0.6838(3) 0.60148(14) 0.0282(9) Uani 1 1 d .
C3 C 0.3326(4) 0.6829(3) 0.61378(15) 0.0274(9) Uani 1 1 d .
H3 H 0.2834 0.7091 0.6508 0.033 Uiso 1 1 calc R
C4 C 0.2017(5) 0.6428(3) 0.57058(16) 0.0330(10) Uani 1 1 d .
C5 C 0.2874(5) 0.6049(3) 0.51229(15) 0.0319(10) Uani 1 1 d .
H5A H 0.2964 0.6705 0.4853 0.038 Uiso 1 1 calc R
H5B H 0.1963 0.5489 0.4941 0.038 Uiso 1 1 calc R
C6 C 0.4962(5) 0.5522(3) 0.51958(15) 0.0301(9) Uani 1 1 d .
C7 C 0.6321(5) 0.8127(3) 0.68274(16) 0.0372(10) Uani 1 1 d .
C8 C 0.7479(5) 0.8140(3) 0.73432(17) 0.0500(12) Uani 1 1 d .
C9 C 0.7185(7) 0.8965(4) 0.77883(18) 0.0665(14) Uani 1 1 d .
H9 H 0.8003 0.8974 0.8132 0.080 Uiso 1 1 calc R
C10 C 0.5703(7) 0.9747(4) 0.77144(19) 0.0680(15) Uani 1 1 d .
H10 H 0.5459 1.0289 0.8016 0.082 Uiso 1 1 calc R
C11 C 0.4547(6) 0.9756(3) 0.7202(2) 0.0610(14) Uani 1 1 d .
H11 H 0.3525 1.0306 0.7153 0.073 Uiso 1 1 calc R
C12 C 0.4890(5) 0.8960(3) 0.67619(17) 0.0434(11) Uani 1 1 d .
H12 H 0.4124 0.8989 0.6408 0.052 Uiso 1 1 calc R
C13 C 0.4939(5) 0.4388(3) 0.55170(16) 0.0352(10) Uani 1 1 d .
C14 C 0.6651(6) 0.4038(3) 0.58163(17) 0.0496(12) Uani 1 1 d .
H14 H 0.7768 0.4532 0.5839 0.060 Uiso 1 1 calc R
C15 C 0.6761(8) 0.3005(4) 0.60766(19) 0.0757(16) Uani 1 1 d .
H15 H 0.7948 0.2791 0.6279 0.091 Uiso 1 1 calc R
C16 C 0.5181(8) 0.2267(4) 0.6051(2) 0.0836(18) Uani 1 1 d .
H16 H 0.5254 0.1556 0.6244 0.100 Uiso 1 1 calc R
C17 C 0.3470(7) 0.2574(4) 0.5740(2) 0.0800(17) Uani 1 1 d .
H17 H 0.2389 0.2058 0.5701 0.096 Uiso 1 1 calc R
C18 C 0.3353(6) 0.3655(3) 0.5481(2) 0.0599(14) Uani 1 1 d .
H18 H 0.2168 0.3878 0.5281 0.072 Uiso 1 1 calc R
C19 C 0.6023(5) 0.5409(3) 0.45915(15) 0.0335(10) Uani 1 1 d .
H19A H 0.6240 0.6173 0.4427 0.040 Uiso 1 1 calc R
H19B H 0.7353 0.5061 0.4655 0.040 Uiso 1 1 calc R
C20 C 0.4901(5) 0.4720(3) 0.41486(16) 0.0442(11) Uani 1 1 d .
H20 H 0.4315 0.4033 0.4278 0.053 Uiso 1 1 calc R
C21 C 0.4676(6) 0.5006(4) 0.35948(19) 0.0571(14) Uani 1 1 d .
H21A H 0.5244 0.5688 0.3452 0.068 Uiso 1 1 calc R
H21B H 0.3944 0.4531 0.3334 0.068 Uiso 1 1 calc R

loop_
_atom_site_aniso_label
_atom_site_aniso_U_11
_atom_site_aniso_U_22
_atom_site_aniso_U_33
_atom_site_aniso_U_23
_atom_site_aniso_U_13
_atom_site_aniso_U_12
Cl1 0.0557(6) 0.0830(7) 0.0627(6) 0.0226(6) -0.0237(5) -0.0189(6)
O1 0.0134(12) 0.0603(17) 0.0609(16) -0.0183(14) -0.0002(12) 0.0010(12)
N1 0.0167(13) 0.0310(15) 0.0356(16) -0.0072(14) -0.0004(14) 0.0043(12)
N2 0.0167(13) 0.0449(18) 0.0437(18) -0.0075(17) -0.0018(13) -0.0002(14)
C2 0.0252(18) 0.0224(17) 0.037(2) 0.0011(17) -0.0066(16) -0.0029(16)
C3 0.0122(15) 0.035(2) 0.0346(19) -0.0069(18) -0.0024(14) 0.0001(15)
C4 0.0223(18) 0.032(2) 0.045(2) -0.004(2) -0.0009(17) 0.0065(17)
C5 0.0183(18) 0.038(2) 0.040(2) -0.0061(19) -0.0039(16) 0.0078(16)
C6 0.0224(18) 0.0300(19) 0.038(2) -0.0071(18) -0.0015(17) 0.0035(16)
C7 0.030(2) 0.040(2) 0.042(2) 0.000(2) 0.0014(18) -0.0117(17)
C8 0.042(2) 0.056(3) 0.053(3) 0.017(2) -0.005(2) -0.018(2)
C9 0.075(3) 0.083(3) 0.041(3) -0.015(3) 0.009(2) -0.036(3)
C10 0.065(3) 0.093(3) 0.046(3) -0.026(3) 0.015(2) -0.014(3)
C11 0.058(3) 0.047(2) 0.078(3) -0.023(2) 0.024(3) -0.011(2)
C12 0.035(2) 0.047(2) 0.048(2) -0.014(2) 0.0062(19) -0.0058(19)
C13 0.035(2) 0.027(2) 0.044(2) -0.0036(18) 0.0007(19) 0.0058(18)
C14 0.054(3) 0.037(2) 0.058(3) 0.009(2) 0.001(2) 0.010(2)
C15 0.108(4) 0.053(3) 0.065(3) 0.009(3) 0.007(3) 0.038(3)
C16 0.119(4) 0.047(3) 0.084(3) 0.021(3) 0.027(3) 0.007(3)
C17 0.083(3) 0.044(3) 0.113(4) 0.005(3) 0.029(3) -0.015(3)
C18 0.054(3) 0.044(3) 0.081(3) -0.002(3) 0.008(3) -0.009(2)
C19 0.035(2) 0.0283(19) 0.037(2) -0.0056(18) 0.0019(19) 0.0044(17)
C20 0.038(2) 0.048(2) 0.046(2) -0.001(2) 0.004(2) 0.006(2)
C21 0.045(3) 0.070(3) 0.056(3) -0.009(2) 0.004(2) 0.009(2)

loop_
_atom_type_symbol
_atom_type_description
_atom_type_scat_dispersion_real
_atom_type_scat_dispersion_imag
_atom_type_scat_source
C C 0.0033 0.0016 'International Tables Vol C Tables 4.2.6.8 and 6.1.1.4'
H H 0.0000 0.0000 'International Tables Vol C Tables 4.2.6.8 and 6.1.1.4'
N N 0.0061 0.0033 'International Tables Vol C Tables 4.2.6.8 and 6.1.1.4'
O O 0.0106 0.0060 'International Tables Vol C Tables 4.2.6.8 and 6.1.1.4'
Cl Cl 0.1484 0.1585 'International Tables Vol C Tables 4.2.6.8 and 6.1.1.4'

loop_
_geom_angle_atom_site_label_1
_geom_angle_atom_site_label_2
_geom_angle_atom_site_label_3
_geom_angle
C2 N1 C6 120.5(3)
C2 N1 H1N 121.0
C6 N1 H1N 110.6
C2 N2 C7 126.2(3)
C2 N2 H2N 107.6
C7 N2 H2N 126.0
N1 C2 N2 115.6(3)
N1 C2 C3 122.0(3)
N2 C2 C3 122.3(3)
C4 C3 C2 118.6(3)
C4 C3 H3 120.7
C2 C3 H3 120.7
O1 C4 C3 122.7(3)
O1 C4 C5 118.8(3)
C3 C4 C5 118.4(3)
C4 C5 C6 111.9(3)
C4 C5 H5A 109.2
C6 C5 H5A 109.2
C4 C5 H5B 109.2
C6 C5 H5B 109.2
H5A C5 H5B 107.9
N1 C6 C13 110.1(3)
N1 C6 C5 106.0(3)
C13 C6 C5 113.5(3)
N1 C6 C19 105.5(3)
C13 C6 C19 110.4(3)
C5 C6 C19 110.9(3)
C12 C7 C8 117.7(3)
C12 C7 N2 122.9(3)
C8 C7 N2 119.3(3)
C7 C8 C9 121.5(4)
C7 C8 Cl1 119.0(3)
C9 C8 Cl1 119.4(3)
C10 C9 C8 118.8(4)
C10 C9 H9 120.6
C8 C9 H9 120.6
C9 C10 C11 120.6(4)
C9 C10 H10 119.7
C11 C10 H10 119.7
C12 C11 C10 119.9(4)
C12 C11 H11 120.1
C10 C11 H11 120.1
C7 C12 C11 121.5(4)
C7 C12 H12 119.3
C11 C12 H12 119.3
C18 C13 C14 118.3(3)
C18 C13 C6 122.4(3)
C14 C13 C6 119.0(3)
C15 C14 C13 121.5(4)
C15 C14 H14 119.2
C13 C14 H14 119.2
C14 C15 C16 120.9(5)
C14 C15 H15 119.6
C16 C15 H15 119.6
C15 C16 C17 119.2(4)
C15 C16 H16 120.4
C17 C16 H16 120.4
C16 C17 C18 119.5(4)
C16 C17 H17 120.3
C18 C17 H17 120.3
C13 C18 C17 120.5(4)
C13 C18 H18 119.7
C17 C18 H18 119.7
C20 C19 C6 114.1(3)
C20 C19 H19A 108.7
C6 C19 H19A 108.7
C20 C19 H19B 108.7
C6 C19 H19B 108.7
H19A C19 H19B 107.6
C21 C20 C19 124.0(4)
C21 C20 H20 118.0
C19 C20 H20 118.0
C20 C21 H21A 120.0
C20 C21 H21B 120.0
H21A C21 H21B 120.0

loop_
_geom_bond_atom_site_label_1
_geom_bond_atom_site_label_2
_geom_bond_distance
Cl1 C8 1.748(4)
O1 C4 1.271(4)
N1 C2 1.342(4)
N1 C6 1.463(4)
N1 H1N 0.9120
N2 C2 1.360(4)
N2 C7 1.410(4)
N2 H2N 0.9210
C2 C3 1.401(4)
C3 C4 1.394(4)
C3 H3 0.9500
C4 C5 1.504(5)
C5 C6 1.538(4)
C5 H5A 0.9900
C5 H5B 0.9900
C6 C13 1.526(5)
C6 C19 1.544(5)
C7 C12 1.382(5)
C7 C8 1.399(5)
C8 C9 1.416(5)
C9 C10 1.366(6)
C9 H9 0.9500
C10 C11 1.392(6)
C10 H10 0.9500
C11 C12 1.390(5)
C11 H11 0.9500
C12 H12 0.9500
C13 C18 1.373(5)
C13 C14 1.392(5)
C14 C15 1.360(6)
C14 H14 0.9500
C15 C16 1.372(7)
C15 H15 0.9500
C16 C17 1.391(7)
C16 H16 0.9500
C17 C18 1.410(6)
C17 H17 0.9500
C18 H18 0.9500
C19 C20 1.493(5)
C19 H19A 0.9900
C19 H19B 0.9900
C20 C21 1.305(5)
C20 H20 0.9500
C21 H21A 0.9500
C21 H21B 0.9500

loop_
_geom_hbond_atom_site_label_D
_geom_hbond_atom_site_label_H
_geom_hbond_atom_site_label_A
_geom_hbond_site_symmetry_A
_geom_hbond_distance_DH
_geom_hbond_distance_HA
_geom_hbond_distance_DA
_geom_hbond_angle_DHA
N1 H1N O1 1_655 0.91 1.90 2.722(3) 149
N2 H2N O1 1_655 0.92 2.02 2.861(4) 152

loop_
_geom_torsion_atom_site_label_1
_geom_torsion_atom_site_label_2
_geom_torsion_atom_site_label_3
_geom_torsion_atom_site_label_4
_geom_torsion
C6 N1 C2 N2 161.8(3)
C6 N1 C2 C3 -16.4(5)
C7 N2 C2 N1 162.5(3)
C7 N2 C2 C3 -19.4(5)
N1 C2 C3 C4 -8.9(5)
N2 C2 C3 C4 173.1(3)
C2 C3 C4 O1 -177.7(3)
C2 C3 C4 C5 -1.4(5)
O1 C4 C5 C6 -150.4(3)
C3 C4 C5 C6 33.2(4)
C2 N1 C6 C13 -77.2(4)
C2 N1 C6 C5 46.0(4)
C2 N1 C6 C19 163.7(3)
C4 C5 C6 N1 -52.1(4)
C4 C5 C6 C13 68.9(4)
C4 C5 C6 C19 -166.1(3)
C2 N2 C7 C12 -36.1(5)
C2 N2 C7 C8 148.0(3)
C12 C7 C8 C9 0.9(5)
N2 C7 C8 C9 177.0(3)
C12 C7 C8 Cl1 -176.6(3)
N2 C7 C8 Cl1 -0.5(5)
C7 C8 C9 C10 1.4(6)
Cl1 C8 C9 C10 179.0(3)
C8 C9 C10 C11 -2.1(7)
C9 C10 C11 C12 0.4(7)
C8 C7 C12 C11 -2.7(5)
N2 C7 C12 C11 -178.6(3)
C10 C11 C12 C7 2.1(6)
N1 C6 C13 C18 149.5(3)
C5 C6 C13 C18 30.9(5)
C19 C6 C13 C18 -94.4(4)
N1 C6 C13 C14 -36.1(4)
C5 C6 C13 C14 -154.7(3)
C19 C6 C13 C14 79.9(4)
C18 C13 C14 C15 -1.0(6)
C6 C13 C14 C15 -175.6(4)
C13 C14 C15 C16 0.2(7)
C14 C15 C16 C17 1.8(7)
C15 C16 C17 C18 -3.1(7)
C14 C13 C18 C17 -0.3(6)
C6 C13 C18 C17 174.1(4)
C16 C17 C18 C13 2.3(7)
N1 C6 C19 C20 -172.3(3)
C13 C6 C19 C20 68.8(4)
C5 C6 C19 C20 -58.0(4)
C6 C19 C20 C21 135.9(4)
